data_4132749
loop_
_publ_author_name
'Li, Shou-Lei'
'Yang, Chen'
'Wu, Quan'
'Zheng, Han-Liang'
'Li, Xin'
'Cheng, Jin-Pei'

_publ_section_title
;
 Atroposelective Catalytic Asymmetric Allylic Alkylation Reaction for
 Axially Chiral Anilides with Achiral Morita-Baylis-Hillman Carbonates.
;
_journal_issue 40
_journal_name_full 'Journal of the American Chemical Society'
_journal_page_first 12836
_journal_page_last 12843
_journal_paper_doi 10.1021/jacs.8b06014
_journal_volume 140
_journal_year 2018
_chemical_absolute_configuration ad
_chemical_formula_sum 'C26 H32 Br N3 O3'
_chemical_formula_weight 514.45
_space_group_crystal_system monoclinic
_space_group_IT_number 4
_space_group_name_Hall 'P 2yb'
_space_group_name_H-M_alt 'P 1 21 1'
_atom_sites_solution_hydrogens geom
_audit_creation_method SHELXL-2014/8
_cell_angle_alpha 90
_cell_angle_beta 93.83(3)
_cell_angle_gamma 90
_cell_formula_units_Z 2
_cell_length_a 9.2512(19)
_cell_length_b 9.908(2)
_cell_length_c 13.364(3)
_cell_measurement_reflns_used 3741
_cell_measurement_temperature 113(2)
_cell_measurement_theta_max 27.9103
_cell_measurement_theta_min 1.5272
_cell_volume 1222.2(4)
_computing_cell_refinement crystalclear
_computing_data_collection crystalclear
_computing_data_reduction crystalclear
_computing_molecular_graphics 'Bruker SHELXTL'
_computing_publication_material 'Bruker SHELXTL'
_computing_structure_refinement 'SHELXL-97 (Sheldrick, 1997)'
_computing_structure_solution 'SHELXS-97 (Sheldrick, 1990)'
_diffrn_ambient_temperature 113(2)
_diffrn_measured_fraction_theta_full 0.999
_diffrn_measured_fraction_theta_max 0.998
_diffrn_measurement_device_type 'rigaku saturn'
_diffrn_radiation_type MoK\a
_diffrn_radiation_wavelength 0.71073
_diffrn_reflns_av_R_equivalents 0.0473
_diffrn_reflns_av_unetI/netI 0.0960
_diffrn_reflns_Laue_measured_fraction_full 0.999
_diffrn_reflns_Laue_measured_fraction_max 0.998
_diffrn_reflns_limit_h_max 12
_diffrn_reflns_limit_h_min -12
_diffrn_reflns_limit_k_max 11
_diffrn_reflns_limit_k_min -13
_diffrn_reflns_limit_l_max 17
_diffrn_reflns_limit_l_min -17
_diffrn_reflns_number 14728
_diffrn_reflns_point_group_measured_fraction_full 0.988
_diffrn_reflns_point_group_measured_fraction_max 0.975
_diffrn_reflns_theta_full 25.242
_diffrn_reflns_theta_max 27.857
_diffrn_reflns_theta_min 1.527
_diffrn_standards_decay_% 0
_diffrn_standards_interval_count 0
_diffrn_standards_interval_time 0
_diffrn_standards_number 0
_exptl_absorpt_coefficient_mu 1.714
_exptl_absorpt_correction_T_max 1.0000
_exptl_absorpt_correction_T_min 0.8336
_exptl_absorpt_correction_type multi-scan
_exptl_absorpt_process_details crystalclear
_exptl_crystal_colour yellow
_exptl_crystal_density_diffrn 1.398
_exptl_crystal_description block
_exptl_crystal_F_000 536
_exptl_crystal_size_max 0.200
_exptl_crystal_size_mid 0.180
_exptl_crystal_size_min 0.120
_refine_diff_density_max 0.503
_refine_diff_density_min -0.569
_refine_diff_density_rms 0.063
_refine_ls_abs_structure_details
;
 Flack x determined using 1362 quotients [(I+)-(I-)]/[(I+)+(I-)]
 (Parsons, Flack and Wagner, Acta Cryst. B69 (2013) 249-259).
;
_refine_ls_abs_structure_Flack 0.026(6)
_refine_ls_extinction_method none
_refine_ls_goodness_of_fit_ref 0.959
_refine_ls_hydrogen_treatment constr
_refine_ls_matrix_type full
_refine_ls_number_parameters 304
_refine_ls_number_reflns 5676
_refine_ls_number_restraints 1
_refine_ls_restrained_S_all 0.958
_refine_ls_R_factor_all 0.0489
_refine_ls_R_factor_gt 0.0284
_refine_ls_shift/su_max 0.000
_refine_ls_shift/su_mean 0.000
_refine_ls_structure_factor_coef Fsqd
_refine_ls_weighting_details 'w=1/[\s^2^(Fo^2^)] where P=(Fo^2^+2Fc^2^)/3'
_refine_ls_weighting_scheme calc
_refine_ls_wR_factor_gt 0.0551
_refine_ls_wR_factor_ref 0.0582
_reflns_Friedel_coverage 0.848
_reflns_Friedel_fraction_full 0.976
_reflns_Friedel_fraction_max 0.950
_reflns_number_gt 3616
_reflns_number_total 5676
_reflns_threshold_expression 'I > 2\s(I)'
_cod_data_source_file ja8b06014_si_003.cif
_cod_data_source_block shelxl
_cod_depositor_comments
;
The following automatic conversions were performed:

data item '_exptl_absorpt_correction_type' value 'Multi-scan' was
changed to 'multi-scan' in accordance with the
/home/saulius/struct/COD-crude-data/automatic-downloads/DataCite-retrospective/ACS/depositions/lib/dictionaries/cif_core.dic
dictionary named 'cif_core.dic' version 2.4.2 last updated on
2011-04-26.

Automatic conversion script
Id: cif_fix_values 6909 2019-04-08 15:41:33Z antanas 
;
_cod_original_sg_symbol_H-M 'P 21'
_cod_database_code 4132749
_shelx_shelxl_version_number 2014/8
_shelx_space_group_comment
;
The symmetry employed for this shelxl refinement is uniquely defined
by the following loop, which should always be used as a source of
symmetry information in preference to the above space-group names.
They are only intended as comments.
;
_shelx_estimated_absorpt_t_min 0.726
_shelx_estimated_absorpt_t_max 0.821

loop_
_space_group_symop_operation_xyz
'x, y, z'
'-x, y+1/2, -z'

loop_
_atom_site_label
_atom_site_type_symbol
_atom_site_fract_x
_atom_site_fract_y
_atom_site_fract_z
_atom_site_U_iso_or_equiv
_atom_site_adp_type
_atom_site_occupancy
_atom_site_site_symmetry_order
_atom_site_calc_flag
_atom_site_refinement_flags_posn
_atom_site_refinement_flags_adp
Br1 Br 0.25074(4) 0.64836(5) -0.14442(3) 0.02814(11) Uani 1 1 d . .
O1 O 0.3128(3) 0.2423(2) 0.5007(2) 0.0227(7) Uani 1 1 d . .
O2 O 0.1604(3) 0.3934(2) 0.42133(19) 0.0163(6) Uani 1 1 d . .
O3 O 0.3211(3) 0.2825(3) 0.2426(2) 0.0215(7) Uani 1 1 d . .
N1 N 0.3848(3) 0.5013(3) 0.2676(2) 0.0146(7) Uani 1 1 d . .
N2 N 0.3310(3) 0.5959(3) 0.4778(2) 0.0171(8) Uani 1 1 d . .
N3 N 0.3651(3) 0.6412(5) 0.5631(2) 0.0214(7) Uani 1 1 d . .
C1 C 0.3718(4) 0.6420(5) 0.2394(2) 0.0149(7) Uani 1 1 d . .
C2 C 0.2447(5) 0.7061(4) 0.2633(3) 0.0200(10) Uani 1 1 d . .
H2 H 0.1746 0.6567 0.2970 0.024 Uiso 1 1 calc R U
C3 C 0.2184(5) 0.8386(4) 0.2394(3) 0.0265(11) Uani 1 1 d . .
H3 H 0.1303 0.8804 0.2553 0.032 Uiso 1 1 calc R U
C4 C 0.3209(6) 0.9101(5) 0.1924(4) 0.0296(13) Uani 1 1 d . .
H4 H 0.3043 1.0024 0.1761 0.036 Uiso 1 1 calc R U
C5 C 0.4495(5) 0.8481(4) 0.1684(3) 0.0262(10) Uani 1 1 d . .
H5 H 0.5196 0.9001 0.1367 0.031 Uiso 1 1 calc R U
C6 C 0.4793(4) 0.7106(4) 0.1894(3) 0.0173(9) Uani 1 1 d . .
C7 C 0.6251(4) 0.6559(6) 0.1563(3) 0.0212(8) Uani 1 1 d . .
C8 C 0.6444(4) 0.5003(4) 0.1576(3) 0.0260(11) Uani 1 1 d . .
H8A H 0.6489 0.4679 0.2271 0.039 Uiso 1 1 calc R U
H8B H 0.7344 0.4767 0.1270 0.039 Uiso 1 1 calc R U
H8C H 0.5622 0.4581 0.1196 0.039 Uiso 1 1 calc R U
C9 C 0.6441(5) 0.6973(4) 0.0456(3) 0.0346(12) Uani 1 1 d . .
H9A H 0.5651 0.6587 0.0021 0.052 Uiso 1 1 calc R U
H9B H 0.7371 0.6633 0.0250 0.052 Uiso 1 1 calc R U
H9C H 0.6421 0.7959 0.0399 0.052 Uiso 1 1 calc R U
C10 C 0.7471(5) 0.7169(4) 0.2247(3) 0.0362(12) Uani 1 1 d . .
H10A H 0.7431 0.8156 0.2200 0.054 Uiso 1 1 calc R U
H10B H 0.8407 0.6850 0.2038 0.054 Uiso 1 1 calc R U
H10C H 0.7356 0.6893 0.2941 0.054 Uiso 1 1 calc R U
C11 C 0.4762(4) 0.4677(4) 0.3582(3) 0.0162(9) Uani 1 1 d . .
H11A H 0.5557 0.5347 0.3650 0.019 Uiso 1 1 calc R U
H11B H 0.5211 0.3786 0.3475 0.019 Uiso 1 1 calc R U
C12 C 0.4037(4) 0.4625(4) 0.4587(3) 0.0136(9) Uani 1 1 d . .
C13 C 0.5188(4) 0.4483(4) 0.5461(3) 0.0172(9) Uani 1 1 d . .
H13A H 0.6163 0.4726 0.5255 0.021 Uiso 1 1 calc R U
H13B H 0.5213 0.3554 0.5735 0.021 Uiso 1 1 calc R U
C14 C 0.4657(4) 0.5497(4) 0.6224(3) 0.0230(10) Uani 1 1 d . .
H14A H 0.4147 0.5027 0.6751 0.028 Uiso 1 1 calc R U
H14B H 0.5481 0.6011 0.6546 0.028 Uiso 1 1 calc R U
C15 C 0.2876(4) 0.3513(4) 0.4621(3) 0.0162(9) Uani 1 1 d . .
C16 C 0.0294(4) 0.3072(4) 0.4265(3) 0.0187(9) Uani 1 1 d . .
C17 C -0.0880(4) 0.3918(4) 0.3707(3) 0.0263(10) Uani 1 1 d . .
H17A H -0.0957 0.4792 0.4043 0.039 Uiso 1 1 calc R U
H17B H -0.1810 0.3444 0.3706 0.039 Uiso 1 1 calc R U
H17C H -0.0626 0.4062 0.3015 0.039 Uiso 1 1 calc R U
C18 C 0.0471(4) 0.1719(4) 0.3743(3) 0.0265(11) Uani 1 1 d . .
H18A H 0.0827 0.1870 0.3078 0.040 Uiso 1 1 calc R U
H18B H -0.0466 0.1256 0.3673 0.040 Uiso 1 1 calc R U
H18C H 0.1168 0.1161 0.4143 0.040 Uiso 1 1 calc R U
C19 C -0.0058(5) 0.2915(4) 0.5360(3) 0.0251(10) Uani 1 1 d . .
H19A H 0.0650 0.2310 0.5705 0.038 Uiso 1 1 calc R U
H19B H -0.1032 0.2535 0.5390 0.038 Uiso 1 1 calc R U
H19C H -0.0018 0.3800 0.5688 0.038 Uiso 1 1 calc R U
C20 C 0.3133(5) 0.4005(5) 0.2151(3) 0.0179(11) Uani 1 1 d . .
C21 C 0.2195(4) 0.4365(4) 0.1212(3) 0.0171(9) Uani 1 1 d . .
C22 C 0.0877(4) 0.3708(4) 0.1053(3) 0.0225(10) Uani 1 1 d . .
H22 H 0.0570 0.3103 0.1548 0.027 Uiso 1 1 calc R U
C23 C -0.0007(6) 0.3919(6) 0.0180(3) 0.0299(12) Uani 1 1 d . .
H23 H -0.0915 0.3473 0.0087 0.036 Uiso 1 1 calc R U
C24 C 0.0459(5) 0.4802(4) -0.0564(3) 0.0267(11) Uani 1 1 d . .
H24 H -0.0131 0.4975 -0.1159 0.032 Uiso 1 1 calc R U
C25 C 0.1790(4) 0.5401(4) -0.0399(3) 0.0187(9) Uani 1 1 d . .
C26 C 0.2662(4) 0.5219(4) 0.0459(3) 0.0180(9) Uani 1 1 d . .
H26 H 0.3571 0.5665 0.0545 0.022 Uiso 1 1 calc R U

loop_
_atom_site_aniso_label
_atom_site_aniso_U_11
_atom_site_aniso_U_22
_atom_site_aniso_U_33
_atom_site_aniso_U_23
_atom_site_aniso_U_13
_atom_site_aniso_U_12
Br1 0.0380(2) 0.0276(2) 0.01879(18) 0.0057(3) 0.00159(16) 0.0025(3)
O1 0.0215(17) 0.0152(16) 0.0311(17) 0.0096(14) -0.0003(14) 0.0010(13)
O2 0.0128(15) 0.0161(15) 0.0197(15) 0.0036(12) -0.0015(12) -0.0024(11)
O3 0.0270(17) 0.0141(16) 0.0231(16) 0.0020(13) -0.0008(14) -0.0020(12)
N1 0.0184(19) 0.0139(18) 0.0112(16) 0.0026(14) -0.0017(15) 0.0012(14)
N2 0.0165(19) 0.0167(18) 0.0181(18) 0.0008(14) 0.0011(16) 0.0033(13)
N3 0.0230(17) 0.0208(17) 0.0205(15) -0.002(2) 0.0025(13) 0.004(2)
C1 0.023(2) 0.0100(17) 0.0107(15) -0.002(3) -0.0036(14) 0.000(3)
C2 0.024(2) 0.022(2) 0.014(2) 0.0003(17) -0.0026(19) 0.0059(18)
C3 0.032(3) 0.029(3) 0.018(2) -0.004(2) -0.006(2) 0.012(2)
C4 0.042(3) 0.017(3) 0.028(3) -0.003(2) -0.011(3) 0.009(2)
C5 0.032(3) 0.025(2) 0.021(2) 0.006(2) -0.006(2) -0.006(2)
C6 0.022(2) 0.015(2) 0.013(2) 0.0002(16) -0.0033(18) -0.0021(17)
C7 0.021(2) 0.023(2) 0.0205(18) 0.001(3) 0.0020(16) -0.007(3)
C8 0.025(3) 0.030(3) 0.024(2) 0.005(2) 0.009(2) 0.009(2)
C9 0.038(3) 0.035(3) 0.032(3) 0.009(2) 0.013(2) -0.007(2)
C10 0.027(3) 0.045(3) 0.036(3) -0.002(2) -0.002(2) -0.006(2)
C11 0.014(2) 0.018(2) 0.017(2) 0.0028(17) 0.0005(18) 0.0018(17)
C12 0.014(2) 0.013(2) 0.014(2) 0.0025(16) -0.0017(17) 0.0010(16)
C13 0.017(2) 0.019(2) 0.015(2) 0.0018(17) -0.0044(18) -0.0003(17)
C14 0.031(3) 0.022(2) 0.015(2) -0.0004(19) -0.004(2) 0.003(2)
C15 0.014(2) 0.024(2) 0.012(2) -0.0036(18) 0.0034(17) -0.0006(18)
C16 0.016(2) 0.020(2) 0.020(2) 0.0047(18) -0.0045(18) -0.0058(18)
C17 0.019(2) 0.028(3) 0.031(3) 0.005(2) -0.004(2) -0.0021(19)
C18 0.030(2) 0.023(3) 0.027(2) -0.001(2) -0.0002(19) -0.008(2)
C19 0.025(3) 0.028(2) 0.023(2) 0.002(2) 0.003(2) -0.005(2)
C20 0.017(3) 0.022(3) 0.015(2) 0.001(2) 0.0019(19) 0.000(2)
C21 0.020(2) 0.016(2) 0.015(2) -0.0042(17) -0.0016(18) 0.0014(17)
C22 0.025(3) 0.025(2) 0.018(2) -0.0005(19) 0.0036(19) 0.000(2)
C23 0.022(2) 0.038(3) 0.030(3) -0.003(3) 0.000(2) -0.0087(19)
C24 0.027(3) 0.036(3) 0.017(2) -0.001(2) -0.005(2) 0.002(2)
C25 0.025(2) 0.020(2) 0.011(2) -0.0003(17) 0.0038(18) 0.0031(19)
C26 0.022(2) 0.015(2) 0.017(2) -0.0024(18) -0.0009(18) -0.0009(17)

loop_
_atom_type_symbol
_atom_type_description
_atom_type_scat_dispersion_real
_atom_type_scat_dispersion_imag
_atom_type_scat_source
C C 0.0033 0.0016 'International Tables Vol C Tables 4.2.6.8 and 6.1.1.4'
H H 0.0000 0.0000 'International Tables Vol C Tables 4.2.6.8 and 6.1.1.4'
N N 0.0061 0.0033 'International Tables Vol C Tables 4.2.6.8 and 6.1.1.4'
O O 0.0106 0.0060 'International Tables Vol C Tables 4.2.6.8 and 6.1.1.4'
Br Br -0.2901 2.4595 'International Tables Vol C Tables 4.2.6.8 and 6.1.1.4'

loop_
_geom_angle_atom_site_label_1
_geom_angle_atom_site_label_2
_geom_angle_atom_site_label_3
_geom_angle
C15 O2 C16 120.1(3)
C20 N1 C1 122.8(3)
C20 N1 C11 119.4(3)
C1 N1 C11 117.8(3)
N3 N2 C12 112.4(3)
N2 N3 C14 112.3(4)
C2 C1 C6 121.5(4)
C2 C1 N1 115.9(3)
C6 C1 N1 122.6(3)
C3 C2 C1 121.6(4)
C3 C2 H2 119.2
C1 C2 H2 119.2
C4 C3 C2 119.0(4)
C4 C3 H3 120.5
C2 C3 H3 120.5
C3 C4 C5 120.3(5)
C3 C4 H4 119.8
C5 C4 H4 119.8
C4 C5 C6 122.4(4)
C4 C5 H5 118.8
C6 C5 H5 118.8
C1 C6 C5 115.1(4)
C1 C6 C7 128.6(4)
C5 C6 C7 116.3(4)
C10 C7 C6 108.3(4)
C10 C7 C8 107.8(4)
C6 C7 C8 116.6(3)
C10 C7 C9 109.8(3)
C6 C7 C9 109.6(3)
C8 C7 C9 104.6(3)
C7 C8 H8A 109.5
C7 C8 H8B 109.5
H8A C8 H8B 109.5
C7 C8 H8C 109.5
H8A C8 H8C 109.5
H8B C8 H8C 109.5
C7 C9 H9A 109.5
C7 C9 H9B 109.5
H9A C9 H9B 109.5
C7 C9 H9C 109.5
H9A C9 H9C 109.5
H9B C9 H9C 109.5
C7 C10 H10A 109.5
C7 C10 H10B 109.5
H10A C10 H10B 109.5
C7 C10 H10C 109.5
H10A C10 H10C 109.5
H10B C10 H10C 109.5
N1 C11 C12 117.8(3)
N1 C11 H11A 107.9
C12 C11 H11A 107.9
N1 C11 H11B 107.9
C12 C11 H11B 107.9
H11A C11 H11B 107.2
N2 C12 C13 104.2(3)
N2 C12 C15 107.5(3)
C13 C12 C15 111.2(3)
N2 C12 C11 110.0(3)
C13 C12 C11 110.2(3)
C15 C12 C11 113.3(3)
C12 C13 C14 102.1(3)
C12 C13 H13A 111.3
C14 C13 H13A 111.3
C12 C13 H13B 111.3
C14 C13 H13B 111.3
H13A C13 H13B 109.2
N3 C14 C13 105.1(3)
N3 C14 H14A 110.7
C13 C14 H14A 110.7
N3 C14 H14B 110.7
C13 C14 H14B 110.7
H14A C14 H14B 108.8
O1 C15 O2 126.3(4)
O1 C15 C12 122.3(3)
O2 C15 C12 111.3(3)
O2 C16 C18 111.8(3)
O2 C16 C17 102.5(3)
C18 C16 C17 110.8(3)
O2 C16 C19 109.2(3)
C18 C16 C19 112.6(3)
C17 C16 C19 109.5(3)
C16 C17 H17A 109.5
C16 C17 H17B 109.5
H17A C17 H17B 109.5
C16 C17 H17C 109.5
H17A C17 H17C 109.5
H17B C17 H17C 109.5
C16 C18 H18A 109.5
C16 C18 H18B 109.5
H18A C18 H18B 109.5
C16 C18 H18C 109.5
H18A C18 H18C 109.5
H18B C18 H18C 109.5
C16 C19 H19A 109.5
C16 C19 H19B 109.5
H19A C19 H19B 109.5
C16 C19 H19C 109.5
H19A C19 H19C 109.5
H19B C19 H19C 109.5
O3 C20 N1 121.7(4)
O3 C20 C21 119.4(4)
N1 C20 C21 118.9(4)
C22 C21 C26 118.9(4)
C22 C21 C20 117.7(4)
C26 C21 C20 123.2(4)
C21 C22 C23 121.2(4)
C21 C22 H22 119.4
C23 C22 H22 119.4
C22 C23 C24 119.5(5)
C22 C23 H23 120.3
C24 C23 H23 120.3
C25 C24 C23 117.9(4)
C25 C24 H24 121.1
C23 C24 H24 121.1
C26 C25 C24 123.4(4)
C26 C25 Br1 118.1(3)
C24 C25 Br1 118.5(3)
C25 C26 C21 119.2(4)
C25 C26 H26 120.4
C21 C26 H26 120.4

loop_
_geom_bond_atom_site_label_1
_geom_bond_atom_site_label_2
_geom_bond_distance
Br1 C25 1.915(4)
O1 C15 1.212(4)
O2 C15 1.331(4)
O2 C16 1.488(4)
O3 C20 1.227(5)
N1 C20 1.366(5)
N1 C1 1.447(5)
N1 C11 1.468(4)
N2 N3 1.245(4)
N2 C12 1.512(4)
N3 C14 1.490(5)
C1 C2 1.392(5)
C1 C6 1.409(5)
C2 C3 1.370(5)
C2 H2 0.9500
C3 C4 1.370(6)
C3 H3 0.9500
C4 C5 1.396(6)
C4 H4 0.9500
C5 C6 1.414(5)
C5 H5 0.9500
C6 C7 1.545(5)
C7 C10 1.528(5)
C7 C8 1.552(6)
C7 C9 1.557(5)
C8 H8A 0.9800
C8 H8B 0.9800
C8 H8C 0.9800
C9 H9A 0.9800
C9 H9B 0.9800
C9 H9C 0.9800
C10 H10A 0.9800
C10 H10B 0.9800
C10 H10C 0.9800
C11 C12 1.542(5)
C11 H11A 0.9900
C11 H11B 0.9900
C12 C13 1.534(5)
C12 C15 1.541(5)
C13 C14 1.535(5)
C13 H13A 0.9900
C13 H13B 0.9900
C14 H14A 0.9900
C14 H14B 0.9900
C16 C18 1.525(5)
C16 C17 1.526(5)
C16 C19 1.529(5)
C17 H17A 0.9800
C17 H17B 0.9800
C17 H17C 0.9800
C18 H18A 0.9800
C18 H18B 0.9800
C18 H18C 0.9800
C19 H19A 0.9800
C19 H19B 0.9800
C19 H19C 0.9800
C20 C21 1.519(6)
C21 C22 1.386(5)
C21 C26 1.404(5)
C22 C23 1.395(6)
C22 H22 0.9500
C23 C24 1.413(6)
C23 H23 0.9500
C24 C25 1.371(5)
C24 H24 0.9500
C25 C26 1.370(5)
C26 H26 0.9500

loop_
_geom_torsion_atom_site_label_1
_geom_torsion_atom_site_label_2
_geom_torsion_atom_site_label_3
_geom_torsion_atom_site_label_4
_geom_torsion
C12 N2 N3 C14 -1.0(5)
C20 N1 C1 C2 76.8(4)
C11 N1 C1 C2 -101.5(4)
C20 N1 C1 C6 -102.3(4)
C11 N1 C1 C6 79.4(4)
C6 C1 C2 C3 0.0(6)
N1 C1 C2 C3 -179.1(3)
C1 C2 C3 C4 -1.1(6)
C2 C3 C4 C5 0.7(7)
C3 C4 C5 C6 1.0(7)
C2 C1 C6 C5 1.5(5)
N1 C1 C6 C5 -179.5(3)
C2 C1 C6 C7 -179.4(4)
N1 C1 C6 C7 -0.4(6)
C4 C5 C6 C1 -2.0(6)
C4 C5 C6 C7 178.8(4)
C1 C6 C7 C10 -107.9(5)
C5 C6 C7 C10 71.2(5)
C1 C6 C7 C8 13.9(6)
C5 C6 C7 C8 -167.1(3)
C1 C6 C7 C9 132.4(4)
C5 C6 C7 C9 -48.6(5)
C20 N1 C11 C12 -87.8(4)
C1 N1 C11 C12 90.6(4)
N3 N2 C12 C13 -11.7(4)
N3 N2 C12 C15 106.4(4)
N3 N2 C12 C11 -129.8(3)
N1 C11 C12 N2 -56.8(4)
N1 C11 C12 C13 -171.1(3)
N1 C11 C12 C15 63.6(4)
N2 C12 C13 C14 18.1(4)
C15 C12 C13 C14 -97.4(4)
C11 C12 C13 C14 136.1(3)
N2 N3 C14 C13 13.3(5)
C12 C13 C14 N3 -18.9(4)
C16 O2 C15 O1 4.3(6)
C16 O2 C15 C12 -173.5(3)
N2 C12 C15 O1 -140.4(3)
C13 C12 C15 O1 -26.9(5)
C11 C12 C15 O1 97.9(4)
N2 C12 C15 O2 37.5(4)
C13 C12 C15 O2 151.0(3)
C11 C12 C15 O2 -84.2(4)
C15 O2 C16 C18 -60.7(4)
C15 O2 C16 C17 -179.4(3)
C15 O2 C16 C19 64.6(4)
C1 N1 C20 O3 -177.0(4)
C11 N1 C20 O3 1.4(6)
C1 N1 C20 C21 1.9(6)
C11 N1 C20 C21 -179.7(3)
O3 C20 C21 C22 39.5(6)
N1 C20 C21 C22 -139.4(4)
O3 C20 C21 C26 -133.9(4)
N1 C20 C21 C26 47.1(6)
C26 C21 C22 C23 -2.3(6)
C20 C21 C22 C23 -176.0(4)
C21 C22 C23 C24 1.0(7)
C22 C23 C24 C25 1.2(7)
C23 C24 C25 C26 -2.1(6)
C23 C24 C25 Br1 175.0(3)
C24 C25 C26 C21 0.9(6)
Br1 C25 C26 C21 -176.3(3)
C22 C21 C26 C25 1.4(6)
C20 C21 C26 C25 174.8(4)
